data_4089583
loop_
_publ_author_name
'Nasr, Alexandre'
'Breuil, Pierre-Alain R.'
'Silva, Duarte C.'
'Berthod, Mika\"el'
'Dellus, Nicolas'
'Jeanneau, Erwann'
'Lemaire, Marc'
'Olivier-Bourbigou, H\'el\`ene'

_publ_section_title
;
 New Boron-Containing Molybdenum Imido Alkylidene Complexes for Linear
 Olefin Homometathesis
;
_journal_issue 19
_journal_name_full Organometallics
_journal_page_first 5320
_journal_paper_doi 10.1021/om400577k
_journal_volume 32
_journal_year 2013
_chemical_formula_moiety 'C46 H59 B1 Mo1 N2 O1'
_chemical_formula_sum 'C46 H59 B Mo N2 O'
_chemical_formula_weight 762.74
_space_group_IT_number 2
_space_group_name_Hall '-P 1'
_space_group_name_H-M_alt 'P -1'
_symmetry_cell_setting triclinic
_symmetry_space_group_name_Hall '-P 1'
_symmetry_space_group_name_H-M 'P -1'
_atom_sites_solution_hydrogens difmap
_atom_sites_solution_primary direct
_cell_angle_alpha 97.298(2)
_cell_angle_beta 96.974(2)
_cell_angle_gamma 111.621(3)
_cell_formula_units_Z 2
_cell_length_a 12.2186(4)
_cell_length_b 12.3335(4)
_cell_length_c 15.0955(4)
_cell_measurement_reflns_used 15149
_cell_measurement_temperature 150
_cell_measurement_theta_max 29.5040
_cell_measurement_theta_min 3.3540
_cell_volume 2062.47(12)
_computing_cell_refinement
;
CrysAlisPro, Agilent Technologies,
Version 1.171.36.28 (release 01-02-2013 CrysAlis171 .NET)
(compiled Feb  1 2013,16:14:44)
;
_computing_data_collection
;
CrysAlisPro, Agilent Technologies,
Version 1.171.36.28 (release 01-02-2013 CrysAlis171 .NET)
(compiled Feb  1 2013,16:14:44)
;
_computing_data_reduction
;
CrysAlisPro, Agilent Technologies,
Version 1.171.36.28 (release 01-02-2013 CrysAlis171 .NET)
(compiled Feb  1 2013,16:14:44)
;
_computing_molecular_graphics 'CAMERON (Watkin et al., 1996)'
_computing_publication_material 'CRYSTALS (Betteridge et al., 2003)'
_computing_structure_refinement 'CRYSTALS (Betteridge et al., 2003)'
_computing_structure_solution 'SIR97 (Altomare et al., 1999)'
_diffrn_ambient_temperature 150
_diffrn_detector_area_resol_mean 10.4678
_diffrn_measured_fraction_theta_full 0.998
_diffrn_measured_fraction_theta_max 0.880
_diffrn_measurement_device_type 'Xcalibur, Atlas, Gemini ultra'
_diffrn_measurement_method \w
_diffrn_radiation_monochromator graphite
_diffrn_radiation_source 'Enhance (Mo) X-ray Source'
_diffrn_radiation_type 'Mo K\a'
_diffrn_radiation_wavelength 0.7107
_diffrn_reflns_av_R_equivalents 0.038
_diffrn_reflns_limit_h_max 16
_diffrn_reflns_limit_h_min -16
_diffrn_reflns_limit_k_max 16
_diffrn_reflns_limit_k_min -17
_diffrn_reflns_limit_l_max 21
_diffrn_reflns_limit_l_min 0
_diffrn_reflns_number 18839
_diffrn_reflns_theta_full 26.554
_diffrn_reflns_theta_max 29.751
_diffrn_reflns_theta_min 3.011
_diffrn_standards_number 0
_exptl_absorpt_coefficient_mu 0.353
_exptl_absorpt_correction_T_max 0.940
_exptl_absorpt_correction_T_min 0.922
_exptl_absorpt_correction_type analytical
_exptl_absorpt_process_details
;
CrysAlisPro, Agilent Technologies,
Version 1.171.36.28 (release 01-02-2013 CrysAlis171 .NET)
(compiled Feb  1 2013,16:14:44)
Analytical numeric absorption correction using a multifaceted crystal
			model based on expressions derived by R.C. Clark & J.S. Reid.
(Clark, R. C. & Reid, J. S. (1995). Acta Cryst. A51, 887-897)
;
_exptl_crystal_colour red
_exptl_crystal_density_diffrn 1.228
_exptl_crystal_density_method 'not measured'
_exptl_crystal_description block
_exptl_crystal_F_000 808
_exptl_crystal_size_max 0.695
_exptl_crystal_size_mid 0.537
_exptl_crystal_size_min 0.461
_refine_diff_density_max 1.74
_refine_diff_density_min -0.52
_refine_ls_extinction_method None
_refine_ls_goodness_of_fit_ref 0.9315
_refine_ls_hydrogen_treatment constr
_refine_ls_matrix_type full
_refine_ls_number_parameters 460
_refine_ls_number_reflns 10336
_refine_ls_number_restraints 0
_refine_ls_R_factor_all 0.0440
_refine_ls_R_factor_gt 0.0348
_refine_ls_shift/su_max 0.0008326
_refine_ls_shift/su_mean 0.0000272
_refine_ls_structure_factor_coef Fsqd
_refine_ls_weighting_details
;
 Method, part 1, Chebychev polynomial, (Watkin, 1994, Prince, 1982) 
 [weight] = 1.0/[A~0~*T~0~(x)+A~1~*T~1~(x) ... +A~n-1~]*T~n-1~(x)] 
 where A~i~ are the Chebychev coefficients listed below and x= Fcalc/Fmax 
 Method = Robust Weighting (Prince, 1982) 
 W = [weight] * [1-(deltaF/6*sigmaF)^2^]^2^ 
 A~i~ are: 
 0.102E+04 0.151E+04 884. 322. 50.2 
;
_refine_ls_weighting_scheme calc
_refine_ls_wR_factor_all 0.0775
_refine_ls_wR_factor_gt 0.0688
_refine_ls_wR_factor_ref 0.0775
_reflns_limit_h_max 16
_reflns_limit_h_min -16
_reflns_limit_k_max 16
_reflns_limit_k_min -17
_reflns_limit_l_max 21
_reflns_limit_l_min 0
_reflns_number_gt 9019
_reflns_number_total 10339
_reflns_threshold_expression I>2.0\s(I)
_oxford_diffrn_Wilson_B_factor 1.73
_oxford_diffrn_Wilson_scale 0.12
_oxford_refine_ls_r_factor_ref 0.0440
_oxford_refine_ls_scale 3.824(19)
_oxford_reflns_number_all 10336
_oxford_reflns_threshold_expression_ref I>-10.0\s(I)
_cod_data_source_file om400577k_si_002.cif
_cod_data_source_block 1
_cod_original_sg_symbol_H-M 'P -1 '
_cod_original_formula_sum 'C46 H59 B1 Mo1 N2 O1'
_cod_database_code 4089583

loop_
_symmetry_equiv_pos_as_xyz
x,y,z
-x,-y,-z

loop_
_atom_site_label
_atom_site_type_symbol
_atom_site_fract_x
_atom_site_fract_y
_atom_site_fract_z
_atom_site_U_iso_or_equiv
_atom_site_occupancy
_atom_site_adp_type
_atom_site_refinement_flags_posn
Mo1 Mo 0.547371(15) 0.258046(15) 0.729819(11) 0.0200 1.0000 Uani .
O2 O 0.64456(13) 0.24247(12) 0.63890(9) 0.0246 1.0000 Uani .
B3 B 0.7476(2) 0.3212(2) 0.62076(14) 0.0212 1.0000 Uani .
C4 C 0.82229(17) 0.27533(18) 0.55850(13) 0.0230 1.0000 Uani .
C5 C 0.86035(17) 0.32893(18) 0.48413(13) 0.0236 1.0000 Uani .
C6 C 0.92548(19) 0.28699(19) 0.42977(14) 0.0279 1.0000 Uani .
C7 C 0.9576(2) 0.1942(2) 0.44701(15) 0.0304 1.0000 Uani .
C8 C 0.9217(2) 0.1424(2) 0.52025(16) 0.0320 1.0000 Uani .
C9 C 0.85388(19) 0.18006(18) 0.57536(14) 0.0265 1.0000 Uani .
C10 C 0.8192(3) 0.1172(2) 0.65370(18) 0.0424 1.0000 Uani .
H101 H 0.8622 0.0703 0.6657 0.0646 1.0000 Uiso R
H103 H 0.8262 0.1688 0.7072 0.0642 1.0000 Uiso R
H102 H 0.7376 0.0664 0.6381 0.0652 1.0000 Uiso R
H81 H 0.9423 0.0802 0.5325 0.0379 1.0000 Uiso R
C11 C 1.0311(3) 0.1532(3) 0.38805(19) 0.0474 1.0000 Uani .
H113 H 1.0316 0.0799 0.3991 0.0711 1.0000 Uiso R
H112 H 1.1111 0.2086 0.3999 0.0712 1.0000 Uiso R
H111 H 1.0000 0.1440 0.3254 0.0711 1.0000 Uiso R
H61 H 0.9485 0.3219 0.3812 0.0329 1.0000 Uiso R
C12 C 0.8277(2) 0.4293(2) 0.45872(15) 0.0326 1.0000 Uani .
H121 H 0.8677 0.4600 0.4116 0.0488 1.0000 Uiso R
H123 H 0.8500 0.4924 0.5090 0.0493 1.0000 Uiso R
H122 H 0.7435 0.4020 0.4381 0.0493 1.0000 Uiso R
C13 C 0.78653(17) 0.45572(17) 0.66867(13) 0.0225 1.0000 Uani .
C14 C 0.88827(18) 0.50938(18) 0.73861(13) 0.0244 1.0000 Uani .
C15 C 0.9097(2) 0.61830(19) 0.79192(15) 0.0301 1.0000 Uani .
C16 C 0.8342(2) 0.67789(19) 0.77732(16) 0.0330 1.0000 Uani .
C17 C 0.7370(2) 0.6273(2) 0.70677(16) 0.0327 1.0000 Uani .
C18 C 0.71214(19) 0.51805(19) 0.65226(14) 0.0261 1.0000 Uani .
C19 C 0.6087(2) 0.4747(2) 0.57290(15) 0.0330 1.0000 Uani .
H193 H 0.5414 0.4850 0.5919 0.0498 1.0000 Uiso R
H192 H 0.5880 0.3936 0.5474 0.0492 1.0000 Uiso R
H191 H 0.6317 0.5205 0.5267 0.0496 1.0000 Uiso R
H171 H 0.6864 0.6670 0.6949 0.0396 1.0000 Uiso R
C20 C 0.8576(3) 0.7959(2) 0.8356(2) 0.0489 1.0000 Uani .
H203 H 0.8660 0.8556 0.7993 0.0733 1.0000 Uiso R
H202 H 0.7927 0.7904 0.8669 0.0732 1.0000 Uiso R
H201 H 0.9281 0.8201 0.8798 0.0732 1.0000 Uiso R
H151 H 0.9747 0.6512 0.8387 0.0359 1.0000 Uiso R
C21 C 0.9731(2) 0.4487(2) 0.75855(16) 0.0339 1.0000 Uani .
H212 H 1.0385 0.4970 0.8046 0.0514 1.0000 Uiso R
H211 H 0.9337 0.3764 0.7777 0.0514 1.0000 Uiso R
H213 H 1.0033 0.4305 0.7071 0.0514 1.0000 Uiso R
N22 N 0.46093(15) 0.12399(15) 0.75566(11) 0.0222 1.0000 Uani .
C23 C 0.38577(18) 0.01821(18) 0.77649(13) 0.0245 1.0000 Uani .
C24 C 0.2932(2) 0.0184(2) 0.82412(15) 0.0319 1.0000 Uani .
C25 C 0.2693(2) 0.1292(2) 0.84845(18) 0.0386 1.0000 Uani .
C26 C 0.2483(3) 0.1489(3) 0.94602(19) 0.0505 1.0000 Uani .
H263 H 0.2436 0.2257 0.9609 0.0756 1.0000 Uiso R
H262 H 0.3132 0.1470 0.9886 0.0751 1.0000 Uiso R
H261 H 0.1744 0.0891 0.9529 0.0753 1.0000 Uiso R
C27 C 0.1646(3) 0.1287(3) 0.7816(2) 0.0513 1.0000 Uani .
H273 H 0.1537 0.2011 0.7940 0.0765 1.0000 Uiso R
H272 H 0.0917 0.0649 0.7851 0.0762 1.0000 Uiso R
H271 H 0.1786 0.1192 0.7203 0.0764 1.0000 Uiso R
H251 H 0.3386 0.1962 0.8427 0.0453 1.0000 Uiso R
C28 C 0.2224(2) -0.0892(2) 0.84523(18) 0.0423 1.0000 Uani .
C29 C 0.2410(2) -0.1912(2) 0.81992(19) 0.0433 1.0000 Uani .
C30 C 0.3318(2) -0.1901(2) 0.77306(17) 0.0362 1.0000 Uani .
C31 C 0.40659(18) -0.08580(18) 0.75043(14) 0.0258 1.0000 Uani .
C32 C 0.5041(2) -0.08167(18) 0.69612(15) 0.0283 1.0000 Uani .
C33 C 0.5490(2) -0.1807(2) 0.7038(2) 0.0451 1.0000 Uani .
H331 H 0.6183 -0.1664 0.6764 0.0677 1.0000 Uiso R
H332 H 0.5704 -0.1841 0.7666 0.0669 1.0000 Uiso R
H333 H 0.4876 -0.2554 0.6734 0.0674 1.0000 Uiso R
C34 C 0.4615(2) -0.0824(2) 0.59637(16) 0.0407 1.0000 Uani .
H342 H 0.5239 -0.0748 0.5632 0.0607 1.0000 Uiso R
H343 H 0.3974 -0.1567 0.5715 0.0610 1.0000 Uiso R
H341 H 0.4349 -0.0198 0.5898 0.0606 1.0000 Uiso R
H321 H 0.5704 -0.0073 0.7211 0.0324 1.0000 Uiso R
H301 H 0.3420 -0.2605 0.7558 0.0425 1.0000 Uiso R
H291 H 0.1926 -0.2623 0.8343 0.0523 1.0000 Uiso R
H281 H 0.1609 -0.0919 0.8762 0.0512 1.0000 Uiso R
N35 N 0.43493(16) 0.34275(15) 0.71137(12) 0.0254 1.0000 Uani .
C36 C 0.4211(2) 0.4408(2) 0.75814(16) 0.0315 1.0000 Uani .
C37 C 0.3252(2) 0.4537(2) 0.71179(18) 0.0400 1.0000 Uani .
C38 C 0.2753(2) 0.3616(2) 0.63347(18) 0.0386 1.0000 Uani .
C39 C 0.3422(2) 0.2946(2) 0.63477(15) 0.0296 1.0000 Uani .
C40 C 0.3285(2) 0.1878(2) 0.56897(17) 0.0405 1.0000 Uani .
H401 H 0.2688 0.1747 0.5171 0.0611 1.0000 Uiso R
H403 H 0.3034 0.1181 0.5950 0.0608 1.0000 Uiso R
H402 H 0.4026 0.1962 0.5473 0.0608 1.0000 Uiso R
H381 H 0.2092 0.3484 0.5899 0.0457 1.0000 Uiso R
H371 H 0.2980 0.5135 0.7298 0.0481 1.0000 Uiso R
C41 C 0.5014(2) 0.5142(2) 0.84439(17) 0.0397 1.0000 Uani .
H411 H 0.4797 0.5791 0.8624 0.0600 1.0000 Uiso R
H413 H 0.4934 0.4687 0.8923 0.0592 1.0000 Uiso R
H412 H 0.5838 0.5442 0.8381 0.0594 1.0000 Uiso R
C42 C 0.64640(18) 0.33781(17) 0.84236(13) 0.0235 1.0000 Uani .
C43 C 0.68290(19) 0.32691(19) 0.93943(13) 0.0262 1.0000 Uani .
C44 C 0.76466(18) 0.25726(19) 0.93567(13) 0.0255 1.0000 Uani .
C45 C 0.8882(2) 0.3114(2) 0.96007(18) 0.0398 1.0000 Uani .
C46 C 0.9592(2) 0.2460(3) 0.9522(2) 0.0492 1.0000 Uani .
C47 C 0.9091(2) 0.1265(2) 0.92032(17) 0.0408 1.0000 Uani .
C48 C 0.7864(2) 0.0708(2) 0.89619(18) 0.0405 1.0000 Uani .
C49 C 0.7153(2) 0.1355(2) 0.90389(16) 0.0356 1.0000 Uani .
H491 H 0.6322 0.0955 0.8876 0.0429 1.0000 Uiso R
H481 H 0.7502 -0.0108 0.8752 0.0488 1.0000 Uiso R
H471 H 0.9577 0.0838 0.9141 0.0493 1.0000 Uiso R
H461 H 1.0410 0.2843 0.9692 0.0594 1.0000 Uiso R
H451 H 0.9239 0.3929 0.9814 0.0481 1.0000 Uiso R
C50 C 0.5725(2) 0.2607(2) 0.97924(15) 0.0326 1.0000 Uani .
H502 H 0.5968 0.2532 1.0396 0.0484 1.0000 Uiso R
H501 H 0.5229 0.3063 0.9810 0.0484 1.0000 Uiso R
H503 H 0.5260 0.1831 0.9433 0.0485 1.0000 Uiso R
C51 C 0.7476(2) 0.4521(2) 0.99750(16) 0.0392 1.0000 Uani .
H512 H 0.7749 0.4464 1.0584 0.0585 1.0000 Uiso R
H511 H 0.8154 0.4963 0.9727 0.0576 1.0000 Uiso R
H513 H 0.6937 0.4925 0.9975 0.0582 1.0000 Uiso R
H421 H 0.6963 0.4083 0.8294 0.0288 1.0000 Uiso R

loop_
_atom_site_aniso_label
_atom_site_aniso_U_11
_atom_site_aniso_U_22
_atom_site_aniso_U_33
_atom_site_aniso_U_23
_atom_site_aniso_U_13
_atom_site_aniso_U_12
Mo1 0.02169(8) 0.01923(8) 0.01990(8) 0.00282(5) 0.00460(6) 0.00899(6)
O2 0.0261(7) 0.0232(7) 0.0226(7) 0.0012(5) 0.0074(5) 0.0076(6)
B3 0.0243(10) 0.0234(10) 0.0175(9) 0.0068(8) 0.0025(8) 0.0106(8)
C4 0.0212(9) 0.0237(9) 0.0227(9) 0.0040(7) 0.0038(7) 0.0075(7)
C5 0.0219(9) 0.0232(9) 0.0225(9) 0.0050(7) 0.0026(7) 0.0055(8)
C6 0.0300(10) 0.0312(11) 0.0219(9) 0.0074(8) 0.0086(8) 0.0094(9)
C7 0.0288(11) 0.0341(11) 0.0297(11) 0.0038(9) 0.0101(8) 0.0131(9)
C8 0.0367(12) 0.0298(11) 0.0369(12) 0.0103(9) 0.0130(9) 0.0179(10)
C9 0.0287(10) 0.0252(10) 0.0285(10) 0.0089(8) 0.0098(8) 0.0109(8)
C10 0.0597(16) 0.0451(14) 0.0468(14) 0.0289(12) 0.0302(13) 0.0353(13)
C11 0.0571(17) 0.0590(17) 0.0461(15) 0.0169(13) 0.0282(13) 0.0372(15)
C12 0.0422(13) 0.0332(11) 0.0294(11) 0.0149(9) 0.0135(9) 0.0175(10)
C13 0.0237(9) 0.0239(9) 0.0207(9) 0.0063(7) 0.0066(7) 0.0089(8)
C14 0.0231(9) 0.0250(10) 0.0243(9) 0.0063(7) 0.0067(7) 0.0074(8)
C15 0.0286(10) 0.0284(11) 0.0269(10) 0.0006(8) 0.0055(8) 0.0051(9)
C16 0.0375(12) 0.0242(10) 0.0368(12) 0.0029(9) 0.0148(10) 0.0099(9)
C17 0.0387(12) 0.0276(11) 0.0401(12) 0.0101(9) 0.0130(10) 0.0192(10)
C18 0.0267(10) 0.0270(10) 0.0274(10) 0.0094(8) 0.0075(8) 0.0114(8)
C19 0.0308(11) 0.0402(12) 0.0336(11) 0.0151(10) 0.0026(9) 0.0184(10)
C20 0.0560(17) 0.0319(13) 0.0560(17) -0.0055(12) 0.0165(13) 0.0164(12)
C21 0.0280(11) 0.0376(12) 0.0335(11) 0.0029(9) -0.0021(9) 0.0136(10)
N22 0.0217(8) 0.0239(8) 0.0216(8) 0.0030(6) 0.0044(6) 0.0099(7)
C23 0.0224(9) 0.0247(10) 0.0230(9) 0.0051(7) 0.0013(7) 0.0058(8)
C24 0.0253(10) 0.0369(12) 0.0305(11) 0.0065(9) 0.0072(8) 0.0080(9)
C25 0.0328(12) 0.0432(14) 0.0450(14) 0.0097(11) 0.0190(10) 0.0166(11)
C26 0.0443(15) 0.0647(19) 0.0489(16) 0.0077(14) 0.0230(13) 0.0249(14)
C27 0.0504(16) 0.0618(18) 0.0566(17) 0.0223(14) 0.0196(14) 0.0320(15)
C28 0.0331(12) 0.0488(15) 0.0454(14) 0.0180(12) 0.0177(11) 0.0099(11)
C29 0.0369(13) 0.0357(13) 0.0494(15) 0.0187(11) 0.0103(11) 0.0010(10)
C30 0.0366(12) 0.0269(11) 0.0397(13) 0.0097(9) 0.0020(10) 0.0067(9)
C31 0.0253(10) 0.0258(10) 0.0231(9) 0.0052(7) -0.0002(7) 0.0074(8)
C32 0.0299(10) 0.0220(10) 0.0309(10) 0.0023(8) 0.0029(8) 0.0095(8)
C33 0.0444(14) 0.0336(13) 0.0641(18) 0.0086(12) 0.0111(13) 0.0226(11)
C34 0.0495(15) 0.0455(14) 0.0276(11) 0.0004(10) 0.0062(10) 0.0215(12)
N35 0.0277(9) 0.0256(8) 0.0265(8) 0.0053(7) 0.0061(7) 0.0142(7)
C36 0.0396(12) 0.0275(11) 0.0352(11) 0.0083(9) 0.0135(9) 0.0191(10)
C37 0.0453(14) 0.0360(13) 0.0516(15) 0.0124(11) 0.0128(11) 0.0280(11)
C38 0.0336(12) 0.0387(13) 0.0485(14) 0.0154(11) 0.0022(10) 0.0191(10)
C39 0.0291(10) 0.0295(11) 0.0321(11) 0.0085(8) 0.0034(8) 0.0132(9)
C40 0.0397(13) 0.0418(14) 0.0355(12) -0.0009(10) -0.0061(10) 0.0172(11)
C41 0.0537(15) 0.0342(12) 0.0373(13) -0.0005(10) 0.0106(11) 0.0257(12)
C42 0.0259(9) 0.0207(9) 0.0234(9) 0.0004(7) 0.0043(7) 0.0099(8)
C43 0.0279(10) 0.0280(10) 0.0209(9) -0.0007(7) 0.0030(7) 0.0110(8)
C44 0.0256(10) 0.0312(10) 0.0193(9) 0.0035(7) 0.0030(7) 0.0112(8)
C45 0.0299(12) 0.0350(13) 0.0514(15) 0.0059(11) 0.0053(10) 0.0104(10)
C46 0.0251(12) 0.0532(17) 0.0689(19) 0.0119(14) 0.0070(12) 0.0151(12)
C47 0.0417(13) 0.0524(15) 0.0400(13) 0.0093(11) 0.0099(11) 0.0306(12)
C48 0.0438(14) 0.0348(12) 0.0430(14) -0.0003(10) 0.0005(11) 0.0203(11)
C49 0.0288(11) 0.0346(12) 0.0394(12) 0.0005(10) -0.0021(9) 0.0126(10)
C50 0.0326(11) 0.0452(13) 0.0229(10) 0.0071(9) 0.0069(8) 0.0176(10)
C51 0.0425(13) 0.0364(13) 0.0322(12) -0.0100(10) -0.0043(10) 0.0166(11)

loop_
_atom_type_symbol
_atom_type_scat_dispersion_real
_atom_type_scat_dispersion_imag
_atom_type_scat_Cromer_Mann_a1
_atom_type_scat_Cromer_Mann_b1
_atom_type_scat_Cromer_Mann_a2
_atom_type_scat_Cromer_Mann_b2
_atom_type_scat_Cromer_Mann_a3
_atom_type_scat_Cromer_Mann_b3
_atom_type_scat_Cromer_Mann_a4
_atom_type_scat_Cromer_Mann_b4
_atom_type_scat_Cromer_Mann_c
_atom_type_scat_source
C 0.0033 0.0016 2.3100 20.8439 1.0200 10.2075 1.5886 0.5687 0.8650 51.6512 0.2156 'International Tables Vol C 4.2.6.8 and 6.1.1.4'
H 0.0000 0.0000 0.4930 10.5109 0.3229 26.1257 0.1402 3.1424 0.0408 57.7998 0.0030 'International Tables Vol C 4.2.6.8 and 6.1.1.4'
N 0.0061 0.0033 12.2126 0.0057 3.1322 9.8933 2.0125 28.9975 1.1663 0.5826 -11.5290 'International Tables Vol C 4.2.6.8 and 6.1.1.4'
O 0.0106 0.0060 3.0485 13.2771 2.2868 5.7011 1.5463 0.3239 0.8670 32.9089 0.2508 'International Tables Vol C 4.2.6.8 and 6.1.1.4'
P 0.1023 0.0942 6.4345 1.9067 4.1791 27.1570 1.7800 0.5260 1.4908 68.1645 1.1149 'International Tables Vol C 4.2.6.8 and 6.1.1.4'
Mo -1.6832 0.6857 3.7025 0.2772 17.2356 1.0958 12.8876 11.0040 3.7429 61.6584 4.3875 'International Tables Vol C 4.2.6.8 and 6.1.1.4'
B 0.0013 0.0007 2.0545 23.2185 1.3326 1.0210 1.0979 60.3498 0.7068 0.1403 -0.1932 'International Tables Vol C 4.2.6.8 and 6.1.1.4'

loop_
_geom_angle_atom_site_label_1
_geom_angle_atom_site_label_2
_geom_angle_atom_site_label_3
_geom_angle
_geom_angle_publ_flag
O2 Mo1 N22 113.28(7) yes
O2 Mo1 N35 120.64(7) yes
N22 Mo1 N35 104.87(7) yes
O2 Mo1 C42 110.07(7) yes
N22 Mo1 C42 101.64(8) yes
N35 Mo1 C42 104.37(8) yes
Mo1 O2 B3 131.37(13) yes
O2 B3 C4 119.66(18) yes
O2 B3 C13 115.90(17) yes
C4 B3 C13 124.41(17) yes
B3 C4 C5 121.17(18) yes
B3 C4 C9 121.10(17) yes
C5 C4 C9 117.73(18) yes
C4 C5 C6 120.39(19) yes
C4 C5 C12 121.71(18) yes
C6 C5 C12 117.85(18) yes
C5 C6 C7 121.81(19) yes
C5 C6 H61 119.4 no
C7 C6 H61 118.8 no
C6 C7 C8 118.0(2) yes
C6 C7 C11 120.3(2) yes
C8 C7 C11 121.7(2) yes
C7 C8 C9 122.0(2) yes
C7 C8 H81 119.0 no
C9 C8 H81 119.0 no
C4 C9 C8 120.03(19) yes
C4 C9 C10 122.17(19) yes
C8 C9 C10 117.78(19) yes
C9 C10 H101 112.4 no
C9 C10 H103 113.4 no
H101 C10 H103 109.4 no
C9 C10 H102 108.3 no
H101 C10 H102 107.3 no
H103 C10 H102 105.6 no
C7 C11 H113 110.9 no
C7 C11 H112 110.8 no
H113 C11 H112 107.8 no
C7 C11 H111 111.0 no
H113 C11 H111 108.3 no
H112 C11 H111 107.9 no
C5 C12 H121 110.2 no
C5 C12 H123 111.4 no
H121 C12 H123 107.9 no
C5 C12 H122 110.4 no
H121 C12 H122 108.7 no
H123 C12 H122 108.1 no
B3 C13 C14 119.99(17) yes
B3 C13 C18 121.15(18) yes
C14 C13 C18 118.23(18) yes
C13 C14 C15 119.98(19) yes
C13 C14 C21 121.00(18) yes
C15 C14 C21 119.00(19) yes
C14 C15 C16 121.6(2) yes
C14 C15 H151 119.3 no
C16 C15 H151 119.1 no
C15 C16 C17 118.3(2) yes
C15 C16 C20 121.4(2) yes
C17 C16 C20 120.3(2) yes
C16 C17 C18 121.8(2) yes
C16 C17 H171 119.5 no
C18 C17 H171 118.7 no
C13 C18 C17 120.0(2) yes
C13 C18 C19 122.43(19) yes
C17 C18 C19 117.43(19) yes
C18 C19 H193 109.9 no
C18 C19 H192 111.4 no
H193 C19 H192 109.9 no
C18 C19 H191 108.9 no
H193 C19 H191 108.7 no
H192 C19 H191 108.0 no
C16 C20 H203 110.8 no
C16 C20 H202 110.7 no
H203 C20 H202 107.8 no
C16 C20 H201 110.6 no
H203 C20 H201 109.0 no
H202 C20 H201 107.8 no
C14 C21 H212 111.1 no
C14 C21 H211 110.8 no
H212 C21 H211 108.2 no
C14 C21 H213 111.8 no
H212 C21 H213 107.9 no
H211 C21 H213 107.0 no
Mo1 N22 C23 176.64(15) yes
N22 C23 C24 119.30(19) yes
N22 C23 C31 118.43(18) yes
C24 C23 C31 122.26(19) yes
C23 C24 C25 121.6(2) yes
C23 C24 C28 117.0(2) yes
C25 C24 C28 121.3(2) yes
C24 C25 C26 112.9(2) yes
C24 C25 C27 111.2(2) yes
C26 C25 C27 110.4(2) yes
C24 C25 H251 108.0 no
C26 C25 H251 107.6 no
C27 C25 H251 106.3 no
C25 C26 H263 109.9 no
C25 C26 H262 110.8 no
H263 C26 H262 108.4 no
C25 C26 H261 110.5 no
H263 C26 H261 108.1 no
H262 C26 H261 109.1 no
C25 C27 H273 111.1 no
C25 C27 H272 110.6 no
H273 C27 H272 108.3 no
C25 C27 H271 110.8 no
H273 C27 H271 107.5 no
H272 C27 H271 108.4 no
C24 C28 C29 121.4(2) yes
C24 C28 H281 119.0 no
C29 C28 H281 119.6 no
C28 C29 C30 120.9(2) yes
C28 C29 H291 120.2 no
C30 C29 H291 118.9 no
C29 C30 C31 120.8(2) yes
C29 C30 H301 119.5 no
C31 C30 H301 119.7 no
C23 C31 C30 117.6(2) yes
C23 C31 C32 119.92(18) yes
C30 C31 C32 122.5(2) yes
C31 C32 C33 113.81(19) yes
C31 C32 C34 110.25(18) yes
C33 C32 C34 110.3(2) yes
C31 C32 H321 106.1 no
C33 C32 H321 107.6 no
C34 C32 H321 108.6 no
C32 C33 H331 109.9 no
C32 C33 H332 110.5 no
H331 C33 H332 108.4 no
C32 C33 H333 109.6 no
H331 C33 H333 109.1 no
H332 C33 H333 109.3 no
C32 C34 H342 110.3 no
C32 C34 H343 108.4 no
H342 C34 H343 107.9 no
C32 C34 H341 111.8 no
H342 C34 H341 108.9 no
H343 C34 H341 109.5 no
Mo1 N35 C36 136.10(15) yes
Mo1 N35 C39 116.99(13) yes
C36 N35 C39 106.88(17) yes
N35 C36 C37 108.6(2) yes
N35 C36 C41 122.9(2) yes
C37 C36 C41 128.5(2) yes
C36 C37 C38 108.3(2) yes
C36 C37 H371 124.6 no
C38 C37 H371 127.1 no
C37 C38 C39 107.1(2) yes
C37 C38 H381 127.1 no
C39 C38 H381 125.8 no
N35 C39 C38 109.1(2) yes
N35 C39 C40 121.88(19) yes
C38 C39 C40 129.1(2) yes
C39 C40 H401 110.4 no
C39 C40 H403 111.5 no
H401 C40 H403 107.0 no
C39 C40 H402 112.0 no
H401 C40 H402 107.4 no
H403 C40 H402 108.3 no
C36 C41 H411 109.2 no
C36 C41 H413 110.9 no
H411 C41 H413 107.8 no
C36 C41 H412 111.9 no
H411 C41 H412 109.0 no
H413 C41 H412 107.9 no
Mo1 C42 C43 145.14(15) yes
Mo1 C42 H421 103.2 no
C43 C42 H421 111.3 no
C42 C43 C44 106.23(16) yes
C42 C43 C50 110.77(17) yes
C44 C43 C50 110.52(18) yes
C42 C43 C51 108.89(18) yes
C44 C43 C51 112.27(18) yes
C50 C43 C51 108.17(18) yes
C43 C44 C45 122.8(2) yes
C43 C44 C49 119.93(19) yes
C45 C44 C49 117.3(2) yes
C44 C45 C46 121.0(2) yes
C44 C45 H451 119.3 no
C46 C45 H451 119.8 no
C45 C46 C47 120.9(2) yes
C45 C46 H461 119.1 no
C47 C46 H461 120.1 no
C46 C47 C48 119.1(2) yes
C46 C47 H471 120.1 no
C48 C47 H471 120.8 no
C47 C48 C49 120.3(2) yes
C47 C48 H481 120.5 no
C49 C48 H481 119.2 no
C44 C49 C48 121.5(2) yes
C44 C49 H491 119.8 no
C48 C49 H491 118.7 no
C43 C50 H502 109.8 no
C43 C50 H501 108.8 no
H502 C50 H501 108.3 no
C43 C50 H503 111.6 no
H502 C50 H503 109.3 no
H501 C50 H503 108.9 no
C43 C51 H512 109.7 no
C43 C51 H511 109.8 no
H512 C51 H511 108.8 no
C43 C51 H513 109.5 no
H512 C51 H513 110.1 no
H511 C51 H513 109.0 no

loop_
_geom_bond_atom_site_label_1
_geom_bond_atom_site_label_2
_geom_bond_distance
_geom_bond_publ_flag
Mo1 O2 1.9564(14) yes
Mo1 N22 1.7258(17) yes
Mo1 N35 2.0237(17) yes
Mo1 C42 1.8754(19) yes
O2 B3 1.361(3) yes
B3 C4 1.578(3) yes
B3 C13 1.591(3) yes
C4 C5 1.415(3) yes
C4 C9 1.407(3) yes
C5 C6 1.389(3) yes
C5 C12 1.512(3) yes
C6 C7 1.383(3) yes
C6 H61 0.918 no
C7 C8 1.384(3) yes
C7 C11 1.506(3) yes
C8 C9 1.395(3) yes
C8 H81 0.923 no
C9 C10 1.514(3) yes
C10 H101 0.933 no
C10 H103 0.936 no
C10 H102 0.942 no
C11 H113 0.943 no
C11 H112 0.943 no
C11 H111 0.951 no
C12 H121 0.951 no
C12 H123 0.949 no
C12 H122 0.954 no
C13 C14 1.413(3) yes
C13 C18 1.410(3) yes
C14 C15 1.391(3) yes
C14 C21 1.509(3) yes
C15 C16 1.390(3) yes
C15 H151 0.921 no
C16 C17 1.382(3) yes
C16 C20 1.510(3) yes
C17 C18 1.393(3) yes
C17 H171 0.935 no
C18 C19 1.513(3) yes
C19 H193 0.947 no
C19 H192 0.951 no
C19 H191 0.956 no
C20 H203 0.956 no
C20 H202 0.957 no
C20 H201 0.948 no
C21 H212 0.941 no
C21 H211 0.945 no
C21 H213 0.935 no
N22 C23 1.391(3) yes
C23 C24 1.412(3) yes
C23 C31 1.415(3) yes
C24 C25 1.510(3) yes
C24 C28 1.392(3) yes
C25 C26 1.530(3) yes
C25 C27 1.528(4) yes
C25 H251 0.964 no
C26 H263 0.969 no
C26 H262 0.968 no
C26 H261 0.960 no
C27 H273 0.950 no
C27 H272 0.960 no
C27 H271 0.962 no
C28 C29 1.375(4) yes
C28 H281 0.924 no
C29 C30 1.383(4) yes
C29 H291 0.929 no
C30 C31 1.388(3) yes
C30 H301 0.932 no
C31 C32 1.515(3) yes
C32 C33 1.524(3) yes
C32 C34 1.530(3) yes
C32 H321 0.965 no
C33 H331 0.956 no
C33 H332 0.962 no
C33 H333 0.960 no
C34 H342 0.945 no
C34 H343 0.952 no
C34 H341 0.953 no
N35 C36 1.398(3) yes
N35 C39 1.409(3) yes
C36 C37 1.361(3) yes
C36 C41 1.488(3) yes
C37 C38 1.426(4) yes
C37 H371 0.939 no
C38 C39 1.360(3) yes
C38 H381 0.927 no
C39 C40 1.487(3) yes
C40 H401 0.956 no
C40 H403 0.953 no
C40 H402 0.974 no
C41 H411 0.950 no
C41 H413 0.963 no
C41 H412 0.957 no
C42 C43 1.516(3) yes
C42 H421 0.921 no
C43 C44 1.540(3) yes
C43 C50 1.536(3) yes
C43 C51 1.538(3) yes
C44 C45 1.385(3) yes
C44 C49 1.389(3) yes
C45 C46 1.392(4) yes
C45 H451 0.930 no
C46 C47 1.364(4) yes
C46 H461 0.921 no
C47 C48 1.377(4) yes
C47 H471 0.934 no
C48 C49 1.384(3) yes
C48 H481 0.931 no
C49 H491 0.935 no
C50 H502 0.951 no
C50 H501 0.967 no
C50 H503 0.962 no
C51 H512 0.960 no
C51 H511 0.958 no
C51 H513 0.962 no
